data_1558160
loop_
_publ_author_name
'Cyr, Noah'
'Zeller, Matthias'
'Hillesheim, Patrick C.'
'Mirjafari, Arsalan'

_publ_section_title
;
 2,3-Dimethyl-1<i>H</i>-imidazol-3-ium
 benzenesulfonate--1,2-dimethyl-1<i>H</i>-imidazole co-crystal
;
_journal_coeditor_code BV4031
_journal_issue 5
_journal_name_full IUCrData
_journal_page_first x200689
_journal_paper_doi 10.1107/S2414314620006896
_journal_volume 5
_journal_year 2020
_chemical_formula_iupac 'C5 H9 N2 +, C6 H5 O3 S -, C5 H8 N2'
_chemical_formula_moiety 'C5 H9 N2 +, C6 H5 O3 S -, C5 H8 N2'
_chemical_formula_sum 'C16 H22 N4 O3 S'
_chemical_formula_weight 350.43
_chemical_name_systematic
;
2,3-Dimethyl-1<i>H</i>-imidazol-3-ium
benzenesulfonate; 1,2-dimethyl-1<i>H</i>-imidazole
;
_space_group_crystal_system monoclinic
_space_group_IT_number 14
_space_group_name_Hall '-P 2yn'
_space_group_name_H-M_alt 'P 1 21/n 1'
_atom_sites_solution_hydrogens geom
_atom_sites_solution_primary direct
_atom_sites_solution_secondary difmap
_audit_creation_method SHELXL-2018/3
_cell_angle_alpha 90
_cell_angle_beta 95.440(2)
_cell_angle_gamma 90
_cell_formula_units_Z 4
_cell_length_a 10.8820(6)
_cell_length_b 8.4029(4)
_cell_length_c 18.9678(11)
_cell_measurement_reflns_used 9689
_cell_measurement_temperature 150(2)
_cell_measurement_theta_max 33.1879
_cell_measurement_theta_min 2.6532
_cell_volume 1726.61(16)
_computing_cell_refinement
;
SAINT (Bruker, 2018)
;
_computing_data_collection
;
APEX3 (Bruker, 2018)
;
_computing_data_reduction
;
SAINT (Bruker, 2018)
;
_computing_molecular_graphics
;
<i>OLEX2</i> (Dolomanov <i>et al.</i>,  2009)
;
_computing_publication_material
;
publCIF (Westrip, 2010),
enCIFer (Allen <i>et al.</i>,  2004)
;
_computing_structure_refinement
;
<i>SHELXL2018/3</i> (Sheldrick, 2015),
<i>shelXle</i> (H\"ubschle <i>et al.</i>,  2011)
;
_computing_structure_solution
;
SHELXS97 (Sheldrick, 2008)
;
_diffrn_ambient_temperature 150(2)
_diffrn_detector_area_resol_mean 10.4167
_diffrn_measured_fraction_theta_full 0.998
_diffrn_measured_fraction_theta_max 0.998
_diffrn_measurement_device_type 'Bruker AXS D8 Quest CMOS diffractometer'
_diffrn_measurement_method 'omega and phi scans'
_diffrn_radiation_monochromator 'Triumph curved graphite crystal'
_diffrn_radiation_type MoK\a
_diffrn_radiation_wavelength 0.71073
_diffrn_reflns_av_R_equivalents 0.0316
_diffrn_reflns_av_unetI/netI 0.0180
_diffrn_reflns_limit_h_max 16
_diffrn_reflns_limit_h_min -16
_diffrn_reflns_limit_k_max 12
_diffrn_reflns_limit_k_min -12
_diffrn_reflns_limit_l_max 28
_diffrn_reflns_limit_l_min -29
_diffrn_reflns_number 74762
_diffrn_reflns_theta_full 25.242
_diffrn_reflns_theta_max 33.238
_diffrn_reflns_theta_min 2.254
_diffrn_source 'fine focus sealed tube X-ray source'
_diffrn_source_current '30 mA'
_diffrn_source_voltage '50 kV'
_exptl_absorpt_coefficient_mu 0.210
_exptl_absorpt_correction_T_max 0.7465
_exptl_absorpt_correction_T_min 0.7163
_exptl_absorpt_correction_type multi-scan
_exptl_absorpt_process_details
;
(SADABS; Krause <i>et al.</i>,  2015)
;
_exptl_crystal_colour colourless
_exptl_crystal_density_diffrn 1.348
_exptl_crystal_description block
_exptl_crystal_F_000 744
_exptl_crystal_size_max 0.550
_exptl_crystal_size_mid 0.420
_exptl_crystal_size_min 0.330
_refine_diff_density_max 0.403
_refine_diff_density_min -0.441
_refine_ls_extinction_coef 0.0085(10)
_refine_ls_extinction_expression Fc^*^=kFc[1+0.001xFc^2^\l^3^/sin(2\q)]^-1/4^
_refine_ls_extinction_method
;
SHELXL-2018/3 (Sheldrick 2015)
;
_refine_ls_goodness_of_fit_ref 1.047
_refine_ls_hydrogen_treatment mixed
_refine_ls_matrix_type full
_refine_ls_number_parameters 225
_refine_ls_number_reflns 6612
_refine_ls_number_restraints 0
_refine_ls_restrained_S_all 1.047
_refine_ls_R_factor_all 0.0406
_refine_ls_R_factor_gt 0.0345
_refine_ls_shift/su_max 0.001
_refine_ls_shift/su_mean 0.000
_refine_ls_structure_factor_coef Fsqd
_refine_ls_weighting_details 'w=1/[\s^2^(Fo^2^)+(0.0417P)^2^+0.6618P] where P=(Fo^2^+2Fc^2^)/3'
_refine_ls_weighting_scheme calc
_refine_ls_wR_factor_gt 0.0897
_refine_ls_wR_factor_ref 0.0945
_reflns_number_gt 5787
_reflns_number_total 6612
_reflns_threshold_expression 'I > 2\s(I)'
_cod_data_source_file bv4031sup1.cif
_cod_data_source_block I
_cod_original_sg_symbol_H-M 'P 21/n'
_cod_database_code 1558160
_shelx_space_group_comment
;
The symmetry employed for this shelxl refinement is uniquely defined
by the following loop, which should always be used as a source of
symmetry information in preference to the above space-group names.
They are only intended as comments.
;
_shelx_estimated_absorpt_t_min 0.893
_shelx_estimated_absorpt_t_max 0.934

loop_
_space_group_symop_operation_xyz
'x, y, z'
'-x+1/2, y+1/2, -z+1/2'
'-x, -y, -z'
'x-1/2, -y-1/2, z-1/2'

loop_
_atom_site_type_symbol
_atom_site_label
_atom_site_fract_x
_atom_site_fract_y
_atom_site_fract_z
_atom_site_U_iso_or_equiv
_atom_site_adp_type
_atom_site_calc_flag
_atom_site_occupancy
_atom_site_disorder_assembly
_atom_site_disorder_group
C C1 0.07995(8) 0.11974(12) 0.12505(5) 0.02370(17) Uani d 1 . .
H H1 0.162507 0.154570 0.136425 0.028 Uiso calc 1 . .
C C2 0.01650(8) 0.02111(12) 0.16550(5) 0.02268(16) Uani d 1 . .
H H2 0.045537 -0.025178 0.209661 0.027 Uiso calc 1 . .
C C3 -0.10216(8) 0.08832(10) 0.06876(4) 0.01832(14) Uani d 1 . .
C C4 -0.20228(9) -0.08561(12) 0.15402(5) 0.02410(17) Uani d 1 . .
H H4A -0.264761 -0.010298 0.167446 0.036 Uiso calc 1 . .
H H4B -0.172925 -0.150361 0.195187 0.036 Uiso calc 1 . .
H H4C -0.238614 -0.154975 0.116071 0.036 Uiso calc 1 . .
C C5 -0.21283(8) 0.09673(13) 0.01670(5) 0.02515(18) Uani d 1 . .
H H5A -0.194381 0.162346 -0.023687 0.038 Uiso calc 1 . .
H H5B -0.281506 0.144135 0.039231 0.038 Uiso calc 1 . .
H H5C -0.235631 -0.010751 0.000206 0.038 Uiso calc 1 . .
C C6 0.23459(9) 0.40162(12) -0.00734(5) 0.02566(18) Uani d 1 . .
H H6 0.285770 0.372447 0.034004 0.031 Uiso calc 1 . .
C C7 0.26716(8) 0.49589(12) -0.06067(6) 0.02502(18) Uani d 1 . .
H H7 0.345007 0.545291 -0.063695 0.030 Uiso calc 1 . .
C C8 0.07312(8) 0.42021(10) -0.08640(4) 0.01863(14) Uani d 1 . .
C C9 0.15832(10) 0.59191(13) -0.17707(5) 0.02847(19) Uani d 1 . .
H H9A 0.142896 0.516294 -0.216246 0.043 Uiso calc 1 . .
H H9B 0.236534 0.647282 -0.181302 0.043 Uiso calc 1 . .
H H9C 0.090972 0.669653 -0.178780 0.043 Uiso calc 1 . .
C C10 -0.05084(9) 0.40053(13) -0.12482(5) 0.02596(18) Uani d 1 . .
H H10A -0.090249 0.504931 -0.131824 0.039 Uiso calc 1 . .
H H10B -0.101453 0.332570 -0.097120 0.039 Uiso calc 1 . .
H H10C -0.042876 0.351054 -0.170954 0.039 Uiso calc 1 . .
C C11 0.43346(7) 0.00325(9) 0.14618(4) 0.01514(13) Uani d 1 . .
C C12 0.36079(8) -0.06738(10) 0.19405(4) 0.01852(14) Uani d 1 . .
H H12 0.326061 -0.004339 0.228696 0.022 Uiso calc 1 . .
C C13 0.33919(9) -0.23035(11) 0.19101(5) 0.02475(18) Uani d 1 . .
H H13 0.289972 -0.278763 0.223810 0.030 Uiso calc 1 . .
C C14 0.38933(10) -0.32262(12) 0.14020(6) 0.0293(2) Uani d 1 . .
H H14 0.375570 -0.434269 0.138722 0.035 Uiso calc 1 . .
C C15 0.45951(9) -0.25157(13) 0.09161(6) 0.02817(19) Uani d 1 . .
H H15 0.492304 -0.314441 0.056220 0.034 Uiso calc 1 . .
C C16 0.48217(8) -0.08834(11) 0.09445(5) 0.02151(16) Uani d 1 . .
H H16 0.530578 -0.039928 0.061247 0.026 Uiso calc 1 . .
N N1 0.00522(7) 0.16129(10) 0.06471(4) 0.02100(14) Uani d 1 . .
H H1N 0.0238(11) 0.220(3) 0.0325(19) 0.025 Uiso calc 0.33(2) A 2
N N2 -0.09869(7) 0.00209(9) 0.12923(4) 0.01850(13) Uani d 1 . .
N N3 0.11314(7) 0.35581(10) -0.02425(4) 0.02125(14) Uani d 1 . .
H H3N 0.0690(11) 0.2936(16) 0.0021(7) 0.026 Uiso calc 0.67(2) A 1
N N4 0.16511(7) 0.50600(9) -0.10967(4) 0.02018(14) Uani d 1 . .
O O1 0.35734(8) 0.28443(9) 0.17511(6) 0.0439(2) Uani d 1 . .
O O2 0.49875(9) 0.26229(11) 0.08516(4) 0.0383(2) Uani d 1 . .
O O3 0.57130(9) 0.21999(10) 0.20780(5) 0.0400(2) Uani d 1 . .
S S1 0.46799(2) 0.20953(2) 0.15392(2) 0.01791(6) Uani d 1 . .

loop_
_atom_site_aniso_label
_atom_site_aniso_U_11
_atom_site_aniso_U_22
_atom_site_aniso_U_33
_atom_site_aniso_U_12
_atom_site_aniso_U_13
_atom_site_aniso_U_23
C1 0.0187(4) 0.0277(4) 0.0242(4) -0.0014(3) -0.0009(3) 0.0018(3)
C2 0.0207(4) 0.0263(4) 0.0202(4) 0.0008(3) -0.0024(3) 0.0030(3)
C3 0.0179(3) 0.0208(4) 0.0163(3) 0.0012(3) 0.0019(3) 0.0019(3)
C4 0.0218(4) 0.0268(4) 0.0244(4) -0.0017(3) 0.0057(3) 0.0059(3)
C5 0.0206(4) 0.0326(5) 0.0214(4) -0.0007(3) -0.0025(3) 0.0057(3)
C6 0.0217(4) 0.0257(4) 0.0285(4) -0.0007(3) -0.0032(3) -0.0017(3)
C7 0.0176(4) 0.0236(4) 0.0338(5) -0.0029(3) 0.0020(3) -0.0033(3)
C8 0.0182(3) 0.0197(3) 0.0183(3) -0.0019(3) 0.0032(3) -0.0005(3)
C9 0.0367(5) 0.0263(4) 0.0240(4) -0.0061(4) 0.0108(4) 0.0020(3)
C10 0.0209(4) 0.0326(5) 0.0237(4) -0.0051(3) -0.0017(3) 0.0037(3)
C11 0.0138(3) 0.0151(3) 0.0160(3) -0.0013(2) -0.0009(2) 0.0004(2)
C12 0.0195(3) 0.0185(3) 0.0174(3) -0.0033(3) 0.0012(3) 0.0012(3)
C13 0.0264(4) 0.0195(4) 0.0271(4) -0.0066(3) -0.0035(3) 0.0064(3)
C14 0.0310(5) 0.0154(4) 0.0388(5) 0.0007(3) -0.0104(4) -0.0017(3)
C15 0.0254(4) 0.0259(4) 0.0320(5) 0.0068(3) -0.0036(3) -0.0108(4)
C16 0.0171(3) 0.0271(4) 0.0203(4) 0.0017(3) 0.0017(3) -0.0031(3)
N1 0.0185(3) 0.0238(3) 0.0208(3) -0.0010(3) 0.0027(2) 0.0026(3)
N2 0.0179(3) 0.0203(3) 0.0174(3) 0.0002(2) 0.0017(2) 0.0026(2)
N3 0.0206(3) 0.0230(3) 0.0199(3) -0.0013(3) 0.0008(2) 0.0010(3)
N4 0.0199(3) 0.0193(3) 0.0219(3) -0.0027(2) 0.0051(2) -0.0011(3)
O1 0.0321(4) 0.0167(3) 0.0868(7) -0.0008(3) 0.0267(5) -0.0041(4)
O2 0.0559(5) 0.0311(4) 0.0288(4) -0.0159(4) 0.0089(4) 0.0088(3)
O3 0.0445(5) 0.0265(4) 0.0438(5) -0.0125(3) -0.0235(4) 0.0020(3)
S1 0.01652(9) 0.01532(9) 0.02171(10) -0.00380(6) 0.00082(7) 0.00194(6)

loop_
_atom_type_symbol
_atom_type_description
_atom_type_scat_dispersion_real
_atom_type_scat_dispersion_imag
_atom_type_scat_source
C C 0.0033 0.0016 'International Tables Vol C Tables 4.2.6.8 and 6.1.1.4'
H H 0.0000 0.0000 'International Tables Vol C Tables 4.2.6.8 and 6.1.1.4'
N N 0.0061 0.0033 'International Tables Vol C Tables 4.2.6.8 and 6.1.1.4'
O O 0.0106 0.0060 'International Tables Vol C Tables 4.2.6.8 and 6.1.1.4'
S S 0.1246 0.1234 'International Tables Vol C Tables 4.2.6.8 and 6.1.1.4'

loop_
_geom_angle_atom_site_label_1
_geom_angle_atom_site_label_2
_geom_angle_atom_site_label_3
_geom_angle_site_symmetry_1
_geom_angle_site_symmetry_3
_geom_angle
_geom_angle_publ_flag
C2 C1 N1 . . 109.27(8) ?
C2 C1 H1 . . 125.4 ?
N1 C1 H1 . . 125.4 ?
C1 C2 N2 . . 105.94(8) ?
C1 C2 H2 . . 127.0 ?
N2 C2 H2 . . 127.0 ?
N1 C3 N2 . . 110.00(7) ?
N1 C3 C5 . . 127.01(8) ?
N2 C3 C5 . . 122.99(8) ?
N2 C4 H4A . . 109.5 ?
N2 C4 H4B . . 109.5 ?
H4A C4 H4B . . 109.5 ?
N2 C4 H4C . . 109.5 ?
H4A C4 H4C . . 109.5 ?
H4B C4 H4C . . 109.5 ?
C3 C5 H5A . . 109.5 ?
C3 C5 H5B . . 109.5 ?
H5A C5 H5B . . 109.5 ?
C3 C5 H5C . . 109.5 ?
H5A C5 H5C . . 109.5 ?
H5B C5 H5C . . 109.5 ?
C7 C6 N3 . . 107.48(8) ?
C7 C6 H6 . . 126.3 ?
N3 C6 H6 . . 126.3 ?
C6 C7 N4 . . 106.69(8) ?
C6 C7 H7 . . 126.7 ?
N4 C7 H7 . . 126.7 ?
N3 C8 N4 . . 108.53(8) ?
N3 C8 C10 . . 126.61(8) ?
N4 C8 C10 . . 124.85(8) ?
N4 C9 H9A . . 109.5 ?
N4 C9 H9B . . 109.5 ?
H9A C9 H9B . . 109.5 ?
N4 C9 H9C . . 109.5 ?
H9A C9 H9C . . 109.5 ?
H9B C9 H9C . . 109.5 ?
C8 C10 H10A . . 109.5 ?
C8 C10 H10B . . 109.5 ?
H10A C10 H10B . . 109.5 ?
C8 C10 H10C . . 109.5 ?
H10A C10 H10C . . 109.5 ?
H10B C10 H10C . . 109.5 ?
C16 C11 C12 . . 120.15(8) ?
C16 C11 S1 . . 120.42(6) ?
C12 C11 S1 . . 119.39(6) ?
C13 C12 C11 . . 119.83(8) ?
C13 C12 H12 . . 120.1 ?
C11 C12 H12 . . 120.1 ?
C14 C13 C12 . . 120.20(9) ?
C14 C13 H13 . . 119.9 ?
C12 C13 H13 . . 119.9 ?
C15 C14 C13 . . 119.89(9) ?
C15 C14 H14 . . 120.1 ?
C13 C14 H14 . . 120.1 ?
C14 C15 C16 . . 120.31(9) ?
C14 C15 H15 . . 119.8 ?
C16 C15 H15 . . 119.8 ?
C11 C16 C15 . . 119.60(9) ?
C11 C16 H16 . . 120.2 ?
C15 C16 H16 . . 120.2 ?
C3 N1 C1 . . 106.66(8) ?
C3 N1 H1N . . 126.7 ?
C1 N1 H1N . . 126.7 ?
C3 N2 C2 . . 108.13(7) ?
C3 N2 C4 . . 125.59(7) ?
C2 N2 C4 . . 126.12(7) ?
C8 N3 C6 . . 108.47(8) ?
C8 N3 H3N . . 125.8 ?
C6 N3 H3N . . 125.8 ?
C8 N4 C7 . . 108.83(8) ?
C8 N4 C9 . . 125.08(8) ?
C7 N4 C9 . . 126.06(8) ?
O2 S1 O3 . . 112.77(6) ?
O2 S1 O1 . . 112.73(6) ?
O3 S1 O1 . . 112.82(7) ?
O2 S1 C11 . . 106.84(4) ?
O3 S1 C11 . . 105.15(4) ?
O1 S1 C11 . . 105.78(4) ?

loop_
_geom_bond_atom_site_label_1
_geom_bond_atom_site_label_2
_geom_bond_site_symmetry_2
_geom_bond_distance
_geom_bond_publ_flag
C1 C2 . 1.3612(13) ?
C1 N1 . 1.3845(12) ?
C1 H1 . 0.9500 ?
C2 N2 . 1.3809(11) ?
C2 H2 . 0.9500 ?
C3 N1 . 1.3283(11) ?
C3 N2 . 1.3541(11) ?
C3 C5 . 1.4848(12) ?
C4 N2 . 1.4613(11) ?
C4 H4A . 0.9800 ?
C4 H4B . 0.9800 ?
C4 H4C . 0.9800 ?
C5 H5A . 0.9800 ?
C5 H5B . 0.9800 ?
C5 H5C . 0.9800 ?
C6 C7 . 1.3580(14) ?
C6 N3 . 1.3847(12) ?
C6 H6 . 0.9500 ?
C7 N4 . 1.3815(12) ?
C7 H7 . 0.9500 ?
C8 N3 . 1.3322(11) ?
C8 N4 . 1.3418(11) ?
C8 C10 . 1.4805(12) ?
C9 N4 . 1.4639(12) ?
C9 H9A . 0.9800 ?
C9 H9B . 0.9800 ?
C9 H9C . 0.9800 ?
C10 H10A . 0.9800 ?
C10 H10B . 0.9800 ?
C10 H10C . 0.9800 ?
C11 C16 . 1.3910(12) ?
C11 C12 . 1.3921(11) ?
C11 S1 . 1.7767(8) ?
C12 C13 . 1.3897(12) ?
C12 H12 . 0.9500 ?
C13 C14 . 1.3883(15) ?
C13 H13 . 0.9500 ?
C14 C15 . 1.3866(16) ?
C14 H14 . 0.9500 ?
C15 C16 . 1.3937(14) ?
C15 H15 . 0.9500 ?
C16 H16 . 0.9500 ?
N1 H1N . 0.83(5) ?
N3 H3N . 0.89(2) ?
O1 S1 . 1.4489(8) ?
O2 S1 . 1.4465(8) ?
O3 S1 . 1.4484(8) ?

loop_
_geom_hbond_atom_site_label_D
_geom_hbond_atom_site_label_H
_geom_hbond_atom_site_label_A
_geom_hbond_site_symmetry_A
_geom_hbond_distance_DH
_geom_hbond_distance_HA
_geom_hbond_distance_DA
_geom_hbond_angle_DHA
_geom_hbond_publ_flag
N1 H1N N3 . 0.83 1.90 2.6970(11) 162.5 yes
N3 H3N N1 . 0.89 1.81 2.6970(11) 169.9 yes
C1 H1 O1 . 0.95 2.43 3.3741(13) 169.8 yes
C4 H4B O3 2_545 0.98 2.33 3.2956(12) 170.0 yes
C6 H6 O2 . 0.95 2.60 3.4288(14) 146.4 yes
C7 H7 O2 3_665 0.95 2.41 3.3254(12) 162.0 yes
C9 H9A O3 4_565 0.98 2.53 3.4846(14) 164.0 yes
C9 H9B O3 3_665 0.98 2.46 3.4381(14) 172.9 yes
C13 H13 O1 2_545 0.95 2.67 3.4738(14) 143.2 yes
C14 H14 O1 1_545 0.95 2.48 3.3920(13) 162.0 yes

loop_
_geom_torsion_atom_site_label_1
_geom_torsion_atom_site_label_2
_geom_torsion_atom_site_label_3
_geom_torsion_atom_site_label_4
_geom_torsion_site_symmetry_1
_geom_torsion_site_symmetry_2
_geom_torsion_site_symmetry_3
_geom_torsion_site_symmetry_4
_geom_torsion
_geom_torsion_publ_flag
N1 C1 C2 N2 . . . . 0.06(11) ?
N3 C6 C7 N4 . . . . -0.20(11) ?
C16 C11 C12 C13 . . . . 1.40(12) ?
S1 C11 C12 C13 . . . . -176.27(7) ?
C11 C12 C13 C14 . . . . -0.33(13) ?
C12 C13 C14 C15 . . . . -1.04(14) ?
C13 C14 C15 C16 . . . . 1.35(15) ?
C12 C11 C16 C15 . . . . -1.09(12) ?
S1 C11 C16 C15 . . . . 176.55(7) ?
C14 C15 C16 C11 . . . . -0.28(14) ?
N2 C3 N1 C1 . . . . 0.00(10) ?
C5 C3 N1 C1 . . . . 179.55(9) ?
C2 C1 N1 C3 . . . . -0.04(11) ?
N1 C3 N2 C2 . . . . 0.03(10) ?
C5 C3 N2 C2 . . . . -179.54(9) ?
N1 C3 N2 C4 . . . . 175.76(8) ?
C5 C3 N2 C4 . . . . -3.81(14) ?
C1 C2 N2 C3 . . . . -0.06(10) ?
C1 C2 N2 C4 . . . . -175.75(9) ?
N4 C8 N3 C6 . . . . -0.12(10) ?
C10 C8 N3 C6 . . . . 179.13(9) ?
C7 C6 N3 C8 . . . . 0.20(11) ?
N3 C8 N4 C7 . . . . 0.00(10) ?
C10 C8 N4 C7 . . . . -179.28(9) ?
N3 C8 N4 C9 . . . . 178.37(8) ?
C10 C8 N4 C9 . . . . -0.91(14) ?
C6 C7 N4 C8 . . . . 0.13(10) ?
C6 C7 N4 C9 . . . . -178.22(9) ?
C16 C11 S1 O2 . . . . 24.77(8) ?
C12 C11 S1 O2 . . . . -157.57(7) ?
C16 C11 S1 O3 . . . . -95.30(8) ?
C12 C11 S1 O3 . . . . 82.36(8) ?
C16 C11 S1 O1 . . . . 145.10(8) ?
C12 C11 S1 O1 . . . . -37.24(9) ?

_cod_database_fobs_code 1558160
